data_9003831
loop_
_publ_author_name
'Bosi, F.'
'Andreozzi, G. B.'
'Federico, M.'
'Graziani, G.'
'Lucchesi, S.'

_publ_section_title
;
 Crystal chemistry of the elbaite-schorl series
 Sample: 61Vbh
;
_journal_name_full 'American Mineralogist'
_journal_page_first 1784
_journal_page_last 1792
_journal_paper_doi 10.2138/am.2005.1827
_journal_volume 90
_journal_year 2005
_chemical_compound_source 'Cruziero pegmatite, Minas Gerais, Brazil'
_chemical_formula_sum
;Al7.208 B3.026 Ca0.049 F0.542 Fe0.962 H3.355 K0.008 Li0.649 Mn0.149 Na0.823
 O30.458 Si5.871 Ti0.015 Zn0.15
;
_chemical_name_mineral Elbaite
_space_group_IT_number 160
_symmetry_space_group_name_Hall 'R 3 -2"'
_symmetry_space_group_name_H-M 'R 3 m :H'
_cell_angle_alpha 90
_cell_angle_beta 90
_cell_angle_gamma 120
_cell_formula_units_Z 3
_cell_length_a 15.9285
_cell_length_b 15.9285
_cell_length_c 7.1286
_cell_volume 1566.335
_database_code_amcsd 0003955
_exptl_crystal_density_diffrn 3.152
_cod_original_sg_symbol_H-M 'R 3 m'
_cod_original_formula_sum
;Ca.049 Na.823 K.008 Ti.015 Al7.208 Fe.962 Mn.149 Zn.15 Li.649 B3.026 Si5.871
 F.542 O30.458 H3.355
;
_cod_database_code 9003831

loop_
_space_group_symop_operation_xyz
x,y,z
2/3+x,1/3+y,1/3+z
1/3+x,2/3+y,2/3+z
x,x-y,z
2/3+x,1/3+x-y,1/3+z
1/3+x,2/3+x-y,2/3+z
-y,-x,z
2/3-y,1/3-x,1/3+z
1/3-y,2/3-x,2/3+z
-x+y,y,z
2/3-x+y,1/3+y,1/3+z
1/3-x+y,2/3+y,2/3+z
-y,x-y,z
2/3-y,1/3+x-y,1/3+z
1/3-y,2/3+x-y,2/3+z
-x+y,-x,z
2/3-x+y,1/3-x,1/3+z
1/3-x+y,2/3-x,2/3+z

loop_
_atom_site_label
_atom_site_fract_x
_atom_site_fract_y
_atom_site_fract_z
_atom_site_occupancy
_atom_site_U_iso_or_equiv
_atom_site_type_symbol
_atom_site_attached_hydrogens
CaX 0.00000 0.00000 0.23439 0.04900 0.02300 Ca 0
NaX 0.00000 0.00000 0.23439 0.82300 0.02300 Na 0
KX 0.00000 0.00000 0.23439 0.00800 0.02300 K 0
TiY 0.12429 0.06214 0.62729 0.00500 0.00690 Ti 0
AlY 0.12429 0.06214 0.62729 0.39200 0.00690 Al 0
Fe3+Y 0.12429 0.06214 0.62729 0.01000 0.00690 Fe 0
Fe2+Y 0.12429 0.06214 0.62729 0.28700 0.00690 Fe 0
MnY 0.12429 0.06214 0.62729 0.04970 0.00690 Mn 0
ZnY 0.12429 0.06214 0.62729 0.05000 0.00690 Zn 0
LiY 0.12429 0.06214 0.62729 0.21630 0.00690 Li 0
AlZ 0.29790 0.26104 0.61145 0.98820 0.00490 Al 0
FeZ 0.29790 0.26104 0.61145 0.01180 0.00490 Fe 0
B 0.10980 0.21960 0.45534 1.00000 0.00530 B 0
SiT 0.19201 0.18998 0.00000 0.97850 0.00378 Si 0
AlT 0.19201 0.18998 0.00000 0.01720 0.00378 Al 0
BT 0.19201 0.18998 0.00000 0.00430 0.00378 B 0
F1W 0.00000 0.00000 0.78365 0.54200 0.06100 F 0
O-H1W 0.00000 0.00000 0.78365 0.35500 0.06100 O 1
O1 0.00000 0.00000 0.78365 0.10300 0.06100 O 0
O2 0.06107 0.12214 0.48478 1.00000 0.01670 O 0
O-H3V 0.26901 0.13451 0.50937 1.00000 0.00930 O 1
O4 0.09325 0.18650 0.07042 1.00000 0.00770 O 0
O5 0.18689 0.09345 0.09308 1.00000 0.00810 O 0
O6 0.19751 0.18714 0.77552 1.00000 0.00640 O 0
O7 0.28561 0.28584 0.08028 1.00000 0.00560 O 0
O8 0.20992 0.27047 0.44139 1.00000 0.00690 O 0

loop_
_cod_changelog_entry_id
_cod_changelog_entry_author
_cod_changelog_entry_date
_cod_changelog_entry_text
1
;cod-tools version 3.8.0
Id: cif_guess_AMCSD_atom_types 9581 2023-05-17 12:35:41Z saulius
;
2023-05-23T09:14:41+03:00
;Derived atom types and hydrogen counts
from atom names that follow the AMCSD naming convention
(Wat == water, O-H == hydroxyl).
;

loop_
_cod_related_entry_id
_cod_related_entry_database
_cod_related_entry_code
1 AMCSD 0003955
